data_7705424
loop_
_publ_author_name
'R\"osch, Andreas'
'Schreiner, Simon H. F.'
'Sch\"uler, Philipp'
'G\"orls, Helmar'
'Kretschmer, Robert'

_publ_section_title
;
 Magnesium bis(amidinate) and bis(guanidinate) complexes: impact of the
 ligand backbone and bridging groups on the coordination behaviour.
;
_journal_issue 37
_journal_name_full 'Dalton transactions (Cambridge, England : 2003)'
_journal_page_first 13072
_journal_page_last 13082
_journal_paper_doi 10.1039/d0dt01923b
_journal_volume 49
_journal_year 2020
_chemical_formula_moiety 'C52 H68 Mg2 N12'
_chemical_formula_sum 'C52 H68 Mg2 N12'
_chemical_formula_weight 909.80
_space_group_crystal_system monoclinic
_space_group_IT_number 14
_space_group_name_Hall '-P 2yn'
_space_group_name_H-M_alt 'P 1 21/n 1'
_atom_sites_solution_hydrogens geom
_audit_creation_method SHELXL-2018/3
_audit_update_record
;
2020-05-03 deposited with the CCDC.	2020-08-21 downloaded from the CCDC.
;
_cell_angle_alpha 90
_cell_angle_beta 97.157(1)
_cell_angle_gamma 90
_cell_formula_units_Z 2
_cell_length_a 9.8229(2)
_cell_length_b 10.7632(2)
_cell_length_c 23.2089(4)
_cell_measurement_reflns_used 15403
_cell_measurement_temperature 293(2)
_cell_measurement_theta_max 65.992
_cell_measurement_theta_min 3.839
_cell_volume 2434.66(8)
_computing_cell_refinement 'CrysAlisPro 1.171.38.43 (Rigaku OD, 2015)'
_computing_data_collection 'CrysAlisPro 1.171.38.43 (Rigaku OD, 2015)'
_computing_data_reduction 'CrysAlisPro 1.171.38.43 (Rigaku OD, 2015)'
_computing_molecular_graphics SHELXTL/PC
_computing_publication_material 'SHELXL-2018/3 (Sheldrick, 2018)'
_computing_structure_refinement 'SHELXL-2018/3 (Sheldrick, 2018)'
_computing_structure_solution 'SHELXT 2014/5 (Sheldrick, 2014)'
_diffrn_ambient_temperature 293(2)
_diffrn_measured_fraction_theta_full 0.998
_diffrn_measured_fraction_theta_max 0.998
_diffrn_measurement_device_type 'Xcalibur, AtlasS2, Gemini ultra'
_diffrn_measurement_method '\w scans'
_diffrn_radiation_type CuK\a
_diffrn_radiation_wavelength 1.54184
_diffrn_reflns_av_R_equivalents 0.0245
_diffrn_reflns_av_unetI/netI 0.0204
_diffrn_reflns_Laue_measured_fraction_full 0.998
_diffrn_reflns_Laue_measured_fraction_max 0.998
_diffrn_reflns_limit_h_max 11
_diffrn_reflns_limit_h_min -11
_diffrn_reflns_limit_k_max 12
_diffrn_reflns_limit_k_min -11
_diffrn_reflns_limit_l_max 26
_diffrn_reflns_limit_l_min -27
_diffrn_reflns_number 15403
_diffrn_reflns_point_group_measured_fraction_full 0.998
_diffrn_reflns_point_group_measured_fraction_max 0.998
_diffrn_reflns_theta_full 65.992
_diffrn_reflns_theta_max 65.992
_diffrn_reflns_theta_min 3.839
_diffrn_source 'micro-focus sealed X-ray tube'
_exptl_absorpt_coefficient_mu 0.823
_exptl_absorpt_correction_T_max 0.906
_exptl_absorpt_correction_T_min 0.862
_exptl_absorpt_correction_type gaussian
_exptl_absorpt_process_details
; 
CrysAlisPro 1.171.38.43 (Rigaku Oxford Diffraction, 2015) 
Numerical absorption correction based on gaussian integration over 
   a multifaceted crystal model 
Empirical absorption correction using spherical harmonics, 
 implemented in SCALE3 ABSPACK scaling algorithm. 
;
_exptl_crystal_colour colourless
_exptl_crystal_density_diffrn 1.241
_exptl_crystal_density_method 'not measured'
_exptl_crystal_description prism
_exptl_crystal_F_000 976
_exptl_crystal_size_max 0.255
_exptl_crystal_size_mid 0.212
_exptl_crystal_size_min 0.161
_refine_diff_density_max 0.619
_refine_diff_density_min -0.427
_refine_diff_density_rms 0.040
_refine_ls_extinction_method none
_refine_ls_goodness_of_fit_ref 1.031
_refine_ls_hydrogen_treatment constr
_refine_ls_matrix_type full
_refine_ls_number_parameters 308
_refine_ls_number_reflns 4242
_refine_ls_number_restraints 0
_refine_ls_restrained_S_all 1.031
_refine_ls_R_factor_all 0.0420
_refine_ls_R_factor_gt 0.0375
_refine_ls_shift/su_max 0.000
_refine_ls_shift/su_mean 0.000
_refine_ls_structure_factor_coef Fsqd
_refine_ls_weighting_details 'w=1/[\s^2^(Fo^2^)+(0.0463P)^2^+1.1758P] where P=(Fo^2^+2Fc^2^)/3'
_refine_ls_weighting_scheme calc
_refine_ls_wR_factor_gt 0.0942
_refine_ls_wR_factor_ref 0.0978
_reflns_Friedel_coverage 0.000
_reflns_number_gt 3831
_reflns_number_total 4242
_reflns_threshold_expression 'I > 2\s(I)'
_cod_data_source_file d0dt01923b2.cif
_cod_data_source_block FO7072_5f
_cod_depositor_comments 'Adding full bibliography for 7705422--7705428.cif.'
_cod_original_sg_symbol_H-M 'P 21/n'
_cod_database_code 7705424
_shelx_shelxl_version_number 2018/3
_shelx_space_group_comment
; 
The symmetry employed for this shelxl refinement is uniquely defined 
by the following loop, which should always be used as a source of 
symmetry information in preference to the above space-group names. 
They are only intended as comments. 
;
_shelx_estimated_absorpt_t_min 0.818
_shelx_estimated_absorpt_t_max 0.879

loop_
_space_group_symop_operation_xyz
'x, y, z'
'-x+1/2, y+1/2, -z+1/2'
'-x, -y, -z'
'x-1/2, -y-1/2, z-1/2'

loop_
_atom_site_label
_atom_site_type_symbol
_atom_site_fract_x
_atom_site_fract_y
_atom_site_fract_z
_atom_site_U_iso_or_equiv
_atom_site_adp_type
_atom_site_occupancy
_atom_site_site_symmetry_order
_atom_site_calc_flag
_atom_site_refinement_flags_posn
_atom_site_refinement_flags_adp
_atom_site_refinement_flags_occupancy
_atom_site_disorder_assembly
_atom_site_disorder_group
Mg1 Mg 0.55847(5) 0.53979(4) 0.44421(2) 0.01999(13) Uani 1 1 d . . . . .
N1 N 0.62740(12) 0.41487(11) 0.52236(5) 0.0219(3) Uani 1 1 d . . . . .
N2 N 0.72013(12) 0.60029(11) 0.50399(5) 0.0232(3) Uani 1 1 d . . . . .
N3 N 0.84039(13) 0.46971(13) 0.57652(5) 0.0282(3) Uani 1 1 d . . . . .
N4 N 0.56504(13) 0.42427(11) 0.37224(5) 0.0245(3) Uani 1 1 d . . . . .
N5 N 0.55592(12) 0.63229(11) 0.36263(5) 0.0222(3) Uani 1 1 d . . . . .
N6 N 0.59893(13) 0.51072(12) 0.28024(5) 0.0267(3) Uani 1 1 d . . . . .
C1 C 0.65693(16) 0.28007(14) 0.52429(7) 0.0274(3) Uani 1 1 d . . . . .
H1A H 0.608186 0.240771 0.553272 0.033 Uiso 1 1 calc R U . . .
H1B H 0.754407 0.266703 0.535131 0.033 Uiso 1 1 calc R U . . .
C2 C 0.61244(16) 0.22224(14) 0.46509(7) 0.0279(3) Uani 1 1 d . . . . .
H2A H 0.519395 0.248204 0.451511 0.034 Uiso 1 1 calc R U . . .
H2B H 0.612591 0.132491 0.468875 0.034 Uiso 1 1 calc R U . . .
C3 C 0.70703(17) 0.25967(15) 0.42001(7) 0.0304(3) Uani 1 1 d . . . . .
H3A H 0.769344 0.323650 0.436770 0.036 Uiso 1 1 calc R U . . .
H3B H 0.761904 0.188169 0.412119 0.036 Uiso 1 1 calc R U . . .
C4 C 0.63344(17) 0.30743(14) 0.36274(7) 0.0287(3) Uani 1 1 d . . . . .
H4A H 0.699090 0.319858 0.335322 0.034 Uiso 1 1 calc R U . . .
H4B H 0.566432 0.246697 0.346495 0.034 Uiso 1 1 calc R U . . .
C5 C 0.56987(14) 0.52026(13) 0.33662(6) 0.0222(3) Uani 1 1 d . . . . .
C6 C 0.49298(14) 0.73416(14) 0.33376(6) 0.0233(3) Uani 1 1 d . . . . .
C7 C 0.51410(15) 0.85115(14) 0.35973(7) 0.0278(3) Uani 1 1 d . . . . .
H7A H 0.575412 0.858791 0.393465 0.033 Uiso 1 1 calc R U . . .
C8 C 0.44615(18) 0.95550(16) 0.33649(8) 0.0381(4) Uani 1 1 d . . . . .
H8A H 0.460854 1.031695 0.355131 0.046 Uiso 1 1 calc R U . . .
C9 C 0.3566(2) 0.94761(19) 0.28582(8) 0.0450(5) Uani 1 1 d . . . . .
H9A H 0.311658 1.018091 0.269974 0.054 Uiso 1 1 calc R U . . .
C10 C 0.33462(17) 0.8335(2) 0.25899(7) 0.0415(4) Uani 1 1 d . . . . .
H10A H 0.274559 0.827572 0.224806 0.050 Uiso 1 1 calc R U . . .
C11 C 0.40072(16) 0.72790(16) 0.28223(7) 0.0304(3) Uani 1 1 d . . . . .
H11A H 0.384024 0.651913 0.263610 0.037 Uiso 1 1 calc R U . . .
C12 C 0.67370(16) 0.60591(15) 0.25178(7) 0.0293(3) Uani 1 1 d . . . . .
H12A H 0.766192 0.615721 0.271403 0.035 Uiso 0.339(10) 1 calc R U P A 1
H12B H 0.626839 0.685299 0.251303 0.035 Uiso 0.339(10) 1 calc R U P A 1
H12C H 0.738654 0.649709 0.279499 0.035 Uiso 0.661(10) 1 calc R U P A 2
H12D H 0.611616 0.665320 0.230960 0.035 Uiso 0.661(10) 1 calc R U P A 2
C13 C 0.6756(13) 0.5561(7) 0.1897(4) 0.048(3) Uani 0.339(10) 1 d . . P A 1
H13A H 0.610609 0.601438 0.162643 0.058 Uiso 0.339(10) 1 calc R U P A 1
H13B H 0.766347 0.565493 0.177896 0.058 Uiso 0.339(10) 1 calc R U P A 1
C13A C 0.7458(4) 0.5283(3) 0.21075(16) 0.0303(9) Uani 0.661(10) 1 d . . P A 2
H13C H 0.828615 0.491083 0.230593 0.036 Uiso 0.661(10) 1 calc R U P A 2
H13D H 0.769202 0.577553 0.178406 0.036 Uiso 0.661(10) 1 calc R U P A 2
C14 C 0.6393(2) 0.42927(19) 0.19036(8) 0.0450(5) Uani 1 1 d . . . . .
H14A H 0.720949 0.377975 0.196687 0.054 Uiso 0.339(10) 1 calc R U P A 1
H14B H 0.587625 0.405926 0.153584 0.054 Uiso 0.339(10) 1 calc R U P A 1
H14C H 0.582694 0.456304 0.155353 0.054 Uiso 0.661(10) 1 calc R U P A 2
H14D H 0.683979 0.352021 0.182193 0.054 Uiso 0.661(10) 1 calc R U P A 2
C15 C 0.55275(17) 0.41160(16) 0.23924(7) 0.0324(4) Uani 1 1 d . . . . .
H15A H 0.455907 0.420184 0.225351 0.039 Uiso 1 1 calc R U . . .
H15B H 0.568536 0.330522 0.257068 0.039 Uiso 1 1 calc R U . . .
C16 C 0.73193(14) 0.49645(14) 0.53592(6) 0.0230(3) Uani 1 1 d . . . . .
C17 C 0.77004(14) 0.71675(14) 0.52450(7) 0.0267(3) Uani 1 1 d . . . . .
C18 C 0.77438(17) 0.75349(17) 0.58250(8) 0.0366(4) Uani 1 1 d . . . . .
H18A H 0.750223 0.697540 0.610025 0.044 Uiso 1 1 calc R U . . .
C19 C 0.8145(2) 0.87295(19) 0.59909(10) 0.0503(5) Uani 1 1 d . . . . .
H19A H 0.818799 0.896089 0.637878 0.060 Uiso 1 1 calc R U . . .
C20 C 0.8483(2) 0.95798(18) 0.55868(11) 0.0583(6) Uani 1 1 d . . . . .
H20A H 0.874152 1.038312 0.570007 0.070 Uiso 1 1 calc R U . . .
C21 C 0.8432(2) 0.92267(18) 0.50132(10) 0.0511(5) Uani 1 1 d . . . . .
H21A H 0.865042 0.979825 0.473853 0.061 Uiso 1 1 calc R U . . .
C22 C 0.80577(16) 0.80274(16) 0.48424(8) 0.0349(4) Uani 1 1 d . . . . .
H22A H 0.804567 0.779605 0.445568 0.042 Uiso 1 1 calc R U . . .
C23 C 0.82521(16) 0.40197(16) 0.63071(6) 0.0301(3) Uani 1 1 d . . . . .
H23A H 0.782773 0.321465 0.622525 0.036 Uiso 1 1 calc R U . . .
H23B H 0.770705 0.449135 0.655124 0.036 Uiso 1 1 calc R U . . .
C24 C 0.97103(18) 0.3884(2) 0.65898(8) 0.0478(5) Uani 1 1 d . . . . .
H24A H 0.975097 0.386328 0.700940 0.057 Uiso 1 1 calc R U . . .
H24B H 1.012238 0.313064 0.646059 0.057 Uiso 1 1 calc R U . . .
C25 C 1.04221(19) 0.5016(2) 0.63954(9) 0.0569(6) Uani 1 1 d . . . . .
H25A H 1.026884 0.572664 0.663618 0.068 Uiso 1 1 calc R U . . .
H25B H 1.140169 0.487394 0.641366 0.068 Uiso 1 1 calc R U . . .
C26 C 0.97934(15) 0.52222(17) 0.57833(7) 0.0342(4) Uani 1 1 d . . . . .
H26A H 0.975497 0.610090 0.568978 0.041 Uiso 1 1 calc R U . . .
H26B H 1.030985 0.479622 0.551284 0.041 Uiso 1 1 calc R U . . .

loop_
_atom_site_aniso_label
_atom_site_aniso_U_11
_atom_site_aniso_U_22
_atom_site_aniso_U_33
_atom_site_aniso_U_23
_atom_site_aniso_U_13
_atom_site_aniso_U_12
Mg1 0.0222(2) 0.0201(2) 0.0179(2) 0.00133(17) 0.00345(17) 0.00070(18)
N1 0.0232(6) 0.0211(6) 0.0218(6) 0.0017(5) 0.0045(5) 0.0022(5)
N2 0.0224(6) 0.0254(6) 0.0215(6) 0.0025(5) 0.0020(5) -0.0016(5)
N3 0.0221(6) 0.0392(7) 0.0231(6) 0.0096(5) 0.0023(5) -0.0019(5)
N4 0.0322(7) 0.0202(6) 0.0220(6) -0.0004(5) 0.0070(5) -0.0011(5)
N5 0.0266(6) 0.0212(6) 0.0188(6) 0.0010(5) 0.0024(5) -0.0004(5)
N6 0.0330(7) 0.0272(7) 0.0213(6) -0.0011(5) 0.0086(5) -0.0087(5)
C1 0.0309(8) 0.0237(8) 0.0284(8) 0.0061(6) 0.0070(6) 0.0053(6)
C2 0.0348(8) 0.0182(7) 0.0317(8) 0.0036(6) 0.0075(6) 0.0015(6)
C3 0.0352(8) 0.0248(8) 0.0328(8) -0.0009(6) 0.0106(7) 0.0060(6)
C4 0.0385(8) 0.0221(7) 0.0273(8) -0.0023(6) 0.0114(6) -0.0001(6)
C5 0.0221(7) 0.0249(7) 0.0198(7) -0.0001(6) 0.0033(5) -0.0037(6)
C6 0.0212(7) 0.0277(8) 0.0217(7) 0.0058(6) 0.0057(5) -0.0012(6)
C7 0.0271(7) 0.0253(8) 0.0313(8) 0.0052(6) 0.0047(6) -0.0019(6)
C8 0.0401(9) 0.0279(8) 0.0482(10) 0.0102(7) 0.0136(8) 0.0052(7)
C9 0.0446(10) 0.0477(11) 0.0446(10) 0.0210(9) 0.0133(8) 0.0216(9)
C10 0.0323(9) 0.0660(13) 0.0260(8) 0.0140(8) 0.0031(7) 0.0142(8)
C11 0.0270(8) 0.0408(9) 0.0238(8) 0.0027(7) 0.0041(6) 0.0007(7)
C12 0.0313(8) 0.0305(8) 0.0274(8) 0.0043(6) 0.0087(6) -0.0055(6)
C13 0.073(7) 0.044(4) 0.033(4) 0.005(3) 0.027(4) -0.006(4)
C13A 0.0339(18) 0.0354(16) 0.0232(16) 0.0039(12) 0.0100(13) -0.0019(12)
C14 0.0556(11) 0.0462(11) 0.0367(10) -0.0095(8) 0.0190(8) -0.0072(9)
C15 0.0382(9) 0.0354(9) 0.0243(8) -0.0070(7) 0.0066(6) -0.0087(7)
C16 0.0213(7) 0.0289(8) 0.0196(7) 0.0021(6) 0.0062(5) 0.0025(6)
C17 0.0187(7) 0.0279(8) 0.0323(8) 0.0006(6) -0.0015(6) -0.0002(6)
C18 0.0337(9) 0.0395(9) 0.0362(9) -0.0072(7) 0.0028(7) -0.0017(7)
C19 0.0433(10) 0.0478(11) 0.0570(12) -0.0218(10) -0.0052(9) 0.0010(9)
C20 0.0509(12) 0.0296(10) 0.0881(17) -0.0112(10) -0.0162(11) -0.0038(8)
C21 0.0433(11) 0.0345(10) 0.0703(14) 0.0142(10) -0.0130(9) -0.0112(8)
C22 0.0280(8) 0.0333(9) 0.0413(9) 0.0079(7) -0.0043(7) -0.0040(7)
C23 0.0307(8) 0.0379(9) 0.0217(7) 0.0083(6) 0.0038(6) 0.0008(7)
C24 0.0329(9) 0.0688(13) 0.0412(10) 0.0255(10) 0.0028(8) 0.0085(9)
C25 0.0310(10) 0.0866(16) 0.0500(12) 0.0278(11) -0.0074(8) -0.0105(10)
C26 0.0213(7) 0.0494(10) 0.0319(9) 0.0100(7) 0.0028(6) -0.0014(7)

loop_
_atom_type_symbol
_atom_type_description
_atom_type_scat_dispersion_real
_atom_type_scat_dispersion_imag
_atom_type_scat_source
C C 0.0181 0.0091 'International Tables Vol C Tables 4.2.6.8 and 6.1.1.4'
Mg Mg 0.1719 0.1771 'International Tables Vol C Tables 4.2.6.8 and 6.1.1.4'
N N 0.0311 0.0180 'International Tables Vol C Tables 4.2.6.8 and 6.1.1.4'
H H 0.0000 0.0000 'International Tables Vol C Tables 4.2.6.8 and 6.1.1.4'

loop_
_geom_angle_atom_site_label_1
_geom_angle_atom_site_label_2
_geom_angle_atom_site_label_3
_geom_angle
_geom_angle_site_symmetry_1
_geom_angle_site_symmetry_3
_geom_angle_publ_flag
N2 Mg1 N4 128.51(5) . . ?
N2 Mg1 N1 107.68(5) . 3_666 ?
N4 Mg1 N1 122.77(5) . 3_666 ?
N2 Mg1 N5 111.66(5) . . ?
N4 Mg1 N5 64.35(5) . . ?
N1 Mg1 N5 107.49(5) 3_666 . ?
N2 Mg1 N1 61.94(5) . . ?
N4 Mg1 N1 104.36(5) . . ?
N1 Mg1 N1 91.62(5) 3_666 . ?
N5 Mg1 N1 160.84(5) . . ?
N2 Mg1 C5 124.22(5) . . ?
N4 Mg1 C5 31.73(5) . . ?
N1 Mg1 C5 121.75(5) 3_666 . ?
N5 Mg1 C5 32.71(5) . . ?
N1 Mg1 C5 133.60(5) . . ?
N2 Mg1 C16 30.78(5) . . ?
N4 Mg1 C16 117.76(5) . . ?
N1 Mg1 C16 104.32(5) 3_666 . ?
N5 Mg1 C16 138.06(5) . . ?
N1 Mg1 C16 31.46(5) . . ?
C5 Mg1 C16 133.69(5) . . ?
N2 Mg1 Mg1 81.95(4) . 3_666 ?
N4 Mg1 Mg1 123.92(4) . 3_666 ?
N1 Mg1 Mg1 47.99(3) 3_666 3_666 ?
N5 Mg1 Mg1 155.45(4) . 3_666 ?
N1 Mg1 Mg1 43.63(3) . 3_666 ?
C5 Mg1 Mg1 151.14(4) . 3_666 ?
C16 Mg1 Mg1 62.40(3) . 3_666 ?
C16 N1 C1 119.18(12) . . ?
C16 N1 Mg1 115.19(9) . 3_666 ?
C1 N1 Mg1 112.82(9) . 3_666 ?
C16 N1 Mg1 86.81(8) . . ?
C1 N1 Mg1 129.57(9) . . ?
Mg1 N1 Mg1 88.38(4) 3_666 . ?
C16 N2 C17 123.65(12) . . ?
C16 N2 Mg1 96.56(9) . . ?
C17 N2 Mg1 135.22(10) . . ?
C16 N3 C26 125.50(13) . . ?
C16 N3 C23 122.68(12) . . ?
C26 N3 C23 110.89(12) . . ?
C5 N4 C4 121.67(12) . . ?
C5 N4 Mg1 92.39(9) . . ?
C4 N4 Mg1 134.10(10) . . ?
C5 N5 C6 123.22(12) . . ?
C5 N5 Mg1 89.40(8) . . ?
C6 N5 Mg1 138.64(10) . . ?
C5 N6 C15 126.01(12) . . ?
C5 N6 C12 123.43(12) . . ?
C15 N6 C12 110.42(12) . . ?
N1 C1 C2 109.92(12) . . ?
N1 C1 H1A 109.7 . . ?
C2 C1 H1A 109.7 . . ?
N1 C1 H1B 109.7 . . ?
C2 C1 H1B 109.7 . . ?
H1A C1 H1B 108.2 . . ?
C1 C2 C3 112.17(13) . . ?
C1 C2 H2A 109.2 . . ?
C3 C2 H2A 109.2 . . ?
C1 C2 H2B 109.2 . . ?
C3 C2 H2B 109.2 . . ?
H2A C2 H2B 107.9 . . ?
C4 C3 C2 114.93(13) . . ?
C4 C3 H3A 108.5 . . ?
C2 C3 H3A 108.5 . . ?
C4 C3 H3B 108.5 . . ?
C2 C3 H3B 108.5 . . ?
H3A C3 H3B 107.5 . . ?
N4 C4 C3 109.74(12) . . ?
N4 C4 H4A 109.7 . . ?
C3 C4 H4A 109.7 . . ?
N4 C4 H4B 109.7 . . ?
C3 C4 H4B 109.7 . . ?
H4A C4 H4B 108.2 . . ?
N4 C5 N5 113.53(12) . . ?
N4 C5 N6 124.14(13) . . ?
N5 C5 N6 122.07(13) . . ?
N4 C5 Mg1 55.88(7) . . ?
N5 C5 Mg1 57.89(7) . . ?
N6 C5 Mg1 170.65(10) . . ?
N5 C6 C7 117.97(13) . . ?
N5 C6 C11 124.89(14) . . ?
C7 C6 C11 116.96(14) . . ?
C8 C7 C6 121.65(15) . . ?
C8 C7 H7A 119.2 . . ?
C6 C7 H7A 119.2 . . ?
C9 C8 C7 120.54(17) . . ?
C9 C8 H8A 119.7 . . ?
C7 C8 H8A 119.7 . . ?
C8 C9 C10 119.06(16) . . ?
C8 C9 H9A 120.5 . . ?
C10 C9 H9A 120.5 . . ?
C9 C10 C11 120.99(16) . . ?
C9 C10 H10A 119.5 . . ?
C11 C10 H10A 119.5 . . ?
C10 C11 C6 120.80(16) . . ?
C10 C11 H11A 119.6 . . ?
C6 C11 H11A 119.6 . . ?
N6 C12 C13A 101.44(16) . . ?
N6 C12 C13 104.1(3) . . ?
N6 C12 H12A 110.9 . . ?
C13 C12 H12A 110.9 . . ?
N6 C12 H12B 110.9 . . ?
C13 C12 H12B 110.9 . . ?
H12A C12 H12B 109.0 . . ?
N6 C12 H12C 111.5 . . ?
C13A C12 H12C 111.5 . . ?
N6 C12 H12D 111.5 . . ?
C13A C12 H12D 111.5 . . ?
H12C C12 H12D 109.3 . . ?
C14 C13 C12 107.1(4) . . ?
C14 C13 H13A 110.3 . . ?
C12 C13 H13A 110.3 . . ?
C14 C13 H13B 110.3 . . ?
C12 C13 H13B 110.3 . . ?
H13A C13 H13B 108.5 . . ?
C12 C13A C14 103.0(2) . . ?
C12 C13A H13C 111.2 . . ?
C14 C13A H13C 111.2 . . ?
C12 C13A H13D 111.2 . . ?
C14 C13A H13D 111.2 . . ?
H13C C13A H13D 109.1 . . ?
C13 C14 C15 107.2(3) . . ?
C15 C14 C13A 106.42(16) . . ?
C13 C14 H14A 110.3 . . ?
C15 C14 H14A 110.3 . . ?
C13 C14 H14B 110.3 . . ?
C15 C14 H14B 110.3 . . ?
H14A C14 H14B 108.5 . . ?
C15 C14 H14C 110.4 . . ?
C13A C14 H14C 110.4 . . ?
C15 C14 H14D 110.4 . . ?
C13A C14 H14D 110.4 . . ?
H14C C14 H14D 108.6 . . ?
N6 C15 C14 103.80(13) . . ?
N6 C15 H15A 111.0 . . ?
C14 C15 H15A 111.0 . . ?
N6 C15 H15B 111.0 . . ?
C14 C15 H15B 111.0 . . ?
H15A C15 H15B 109.0 . . ?
N2 C16 N1 113.63(12) . . ?
N2 C16 N3 124.47(13) . . ?
N1 C16 N3 121.83(13) . . ?
N2 C16 Mg1 52.66(7) . . ?
N1 C16 Mg1 61.72(7) . . ?
N3 C16 Mg1 168.92(10) . . ?
C22 C17 C18 118.59(15) . . ?
C22 C17 N2 118.16(14) . . ?
C18 C17 N2 123.03(14) . . ?
C19 C18 C17 120.23(18) . . ?
C19 C18 H18A 119.9 . . ?
C17 C18 H18A 119.9 . . ?
C20 C19 C18 120.71(19) . . ?
C20 C19 H19A 119.6 . . ?
C18 C19 H19A 119.6 . . ?
C21 C20 C19 119.37(18) . . ?
C21 C20 H20A 120.3 . . ?
C19 C20 H20A 120.3 . . ?
C20 C21 C22 120.59(19) . . ?
C20 C21 H21A 119.7 . . ?
C22 C21 H21A 119.7 . . ?
C21 C22 C17 120.50(18) . . ?
C21 C22 H22A 119.8 . . ?
C17 C22 H22A 119.8 . . ?
N3 C23 C24 103.14(13) . . ?
N3 C23 H23A 111.1 . . ?
C24 C23 H23A 111.1 . . ?
N3 C23 H23B 111.1 . . ?
C24 C23 H23B 111.1 . . ?
H23A C23 H23B 109.1 . . ?
C25 C24 C23 104.08(14) . . ?
C25 C24 H24A 110.9 . . ?
C23 C24 H24A 110.9 . . ?
C25 C24 H24B 110.9 . . ?
C23 C24 H24B 110.9 . . ?
H24A C24 H24B 109.0 . . ?
C26 C25 C24 104.68(17) . . ?
C26 C25 H25A 110.8 . . ?
C24 C25 H25A 110.8 . . ?
C26 C25 H25B 110.8 . . ?
C24 C25 H25B 110.8 . . ?
H25A C25 H25B 108.9 . . ?
N3 C26 C25 104.00(13) . . ?
N3 C26 H26A 111.0 . . ?
C25 C26 H26A 111.0 . . ?
N3 C26 H26B 111.0 . . ?
C25 C26 H26B 111.0 . . ?
H26A C26 H26B 109.0 . . ?

loop_
_geom_bond_atom_site_label_1
_geom_bond_atom_site_label_2
_geom_bond_distance
_geom_bond_site_symmetry_2
_geom_bond_publ_flag
Mg1 N2 2.0789(13) . ?
Mg1 N4 2.0898(13) . ?
Mg1 N1 2.1276(12) 3_666 ?
Mg1 N5 2.1365(12) . ?
Mg1 N1 2.2913(12) . ?
Mg1 C5 2.5222(14) . ?
Mg1 C16 2.5977(15) . ?
Mg1 Mg1 3.0824(9) 3_666 ?
N1 C16 1.358(2) . ?
N1 C1 1.4793(19) . ?
N2 C16 1.3381(19) . ?
N2 C17 1.407(2) . ?
N3 C16 1.3622(19) . ?
N3 C26 1.473(2) . ?
N3 C23 1.4773(19) . ?
N4 C5 1.3277(19) . ?
N4 C4 1.4555(19) . ?
N5 C5 1.3630(19) . ?
N5 C6 1.3893(19) . ?
N6 C5 1.3775(19) . ?
N6 C15 1.463(2) . ?
N6 C12 1.4650(19) . ?
C1 C2 1.522(2) . ?
C1 H1A 0.9700 . ?
C1 H1B 0.9700 . ?
C2 C3 1.537(2) . ?
C2 H2A 0.9700 . ?
C2 H2B 0.9700 . ?
C3 C4 1.521(2) . ?
C3 H3A 0.9700 . ?
C3 H3B 0.9700 . ?
C4 H4A 0.9700 . ?
C4 H4B 0.9700 . ?
C6 C7 1.400(2) . ?
C6 C11 1.409(2) . ?
C7 C8 1.381(2) . ?
C7 H7A 0.9300 . ?
C8 C9 1.381(3) . ?
C8 H8A 0.9300 . ?
C9 C10 1.381(3) . ?
C9 H9A 0.9300 . ?
C10 C11 1.385(2) . ?
C10 H10A 0.9300 . ?
C11 H11A 0.9300 . ?
C12 C13A 1.508(3) . ?
C12 C13 1.540(7) . ?
C12 H12A 0.9700 . ?
C12 H12B 0.9700 . ?
C12 H12C 0.9700 . ?
C12 H12D 0.9700 . ?
C13 C14 1.411(7) . ?
C13 H13A 0.9700 . ?
C13 H13B 0.9700 . ?
C13A C14 1.527(4) . ?
C13A H13C 0.9700 . ?
C13A H13D 0.9700 . ?
C14 C15 1.512(2) . ?
C14 H14A 0.9700 . ?
C14 H14B 0.9700 . ?
C14 H14C 0.9700 . ?
C14 H14D 0.9700 . ?
C15 H15A 0.9700 . ?
C15 H15B 0.9700 . ?
C17 C22 1.391(2) . ?
C17 C18 1.399(2) . ?
C18 C19 1.385(3) . ?
C18 H18A 0.9300 . ?
C19 C20 1.380(3) . ?
C19 H19A 0.9300 . ?
C20 C21 1.379(3) . ?
C20 H20A 0.9300 . ?
C21 C22 1.386(3) . ?
C21 H21A 0.9300 . ?
C22 H22A 0.9300 . ?
C23 C24 1.506(2) . ?
C23 H23A 0.9700 . ?
C23 H23B 0.9700 . ?
C24 C25 1.502(3) . ?
C24 H24A 0.9700 . ?
C24 H24B 0.9700 . ?
C25 C26 1.493(2) . ?
C25 H25A 0.9700 . ?
C25 H25B 0.9700 . ?
C26 H26A 0.9700 . ?
C26 H26B 0.9700 . ?
